data_7046216
loop_
_publ_author_name
'Arikawa, Yasuhiro'
'Hiura, Junko'
'Tsuchii, Chika'
'Kodama, Mika'
'Matsumoto, Naoki'
'Umakoshi, Keisuke'

_publ_section_title
;
 Synthetic NO reduction cycle on a bis(pyrazolato)-bridged dinuclear
 ruthenium complex including photo-induced transformation
;
_journal_name_full 'Dalton Transactions'
_journal_paper_doi 10.1039/C8DT01208C
_journal_year 2018
_chemical_formula_moiety 'C24 H26 B2 N18 O2 Ru2, B2 F8'
_chemical_formula_sum 'C24 H26 B4 F8 N18 O2 Ru2'
_chemical_formula_weight 995.96
_space_group_crystal_system orthorhombic
_space_group_IT_number 62
_space_group_name_Hall '-P 2ac 2n'
_space_group_name_H-M_alt 'P n m a'
_symmetry_space_group_name_Hall '-P 2ac 2n'
_symmetry_space_group_name_H-M 'P n m a'
_atom_sites_solution_hydrogens geom
_atom_sites_solution_primary direct
_atom_sites_solution_secondary difmap
_audit_update_record
;
2018-04-23 deposited with the CCDC.
2018-04-30 downloaded from the CCDC.
;
_cell_angle_alpha 90.0000
_cell_angle_beta 90.0000
_cell_angle_gamma 90.0000
_cell_formula_units_Z 4
_cell_length_a 16.337(3)
_cell_length_b 17.461(3)
_cell_length_c 14.116(3)
_cell_measurement_reflns_used 9034
_cell_measurement_temperature 93
_cell_measurement_theta_max 27.49
_cell_measurement_theta_min 3.11
_cell_volume 4026.7(13)
_computing_cell_refinement CrystalClear
_computing_data_collection 'CrystalClear (Rigaku Inc., 2008)'
_computing_data_reduction CrystalClear
_computing_molecular_graphics 'CrystalStructure 4.2'
_computing_publication_material 'CrystalStructure 4.2 (Rigaku, 2017)'
_computing_structure_refinement 'SHELXL Version 2014/7 (Sheldrick, 2008)'
_computing_structure_solution 'Il Milione (Burla, et al., 2007)'
_diffrn_ambient_temperature 93
_diffrn_detector_area_resol_mean 7.111
_diffrn_measured_fraction_theta_full 0.998
_diffrn_measured_fraction_theta_max 0.997
_diffrn_measurement_device_type 'Rigaku Saturn724+'
_diffrn_measurement_method \w
_diffrn_radiation_type 'Mo K\a'
_diffrn_radiation_wavelength 0.71075
_diffrn_reflns_av_R_equivalents 0.0784
_diffrn_reflns_Laue_measured_fraction_full 0.998
_diffrn_reflns_Laue_measured_fraction_max 0.997
_diffrn_reflns_limit_h_max 20
_diffrn_reflns_limit_h_min -21
_diffrn_reflns_limit_k_max 22
_diffrn_reflns_limit_k_min -22
_diffrn_reflns_limit_l_max 18
_diffrn_reflns_limit_l_min -18
_diffrn_reflns_number 32405
_diffrn_reflns_point_group_measured_fraction_full 0.998
_diffrn_reflns_point_group_measured_fraction_max 0.997
_diffrn_reflns_theta_full 25.242
_diffrn_reflns_theta_max 27.486
_diffrn_reflns_theta_min 3.014
_diffrn_standards_number 0
_exptl_absorpt_coefficient_mu 0.838
_exptl_absorpt_correction_T_max 0.967
_exptl_absorpt_correction_T_min 0.876
_exptl_absorpt_correction_type multi-scan
_exptl_absorpt_process_details 'REQAB (Rigaku, 1998)'
_exptl_crystal_colour red
_exptl_crystal_density_diffrn 1.643
_exptl_crystal_density_method 'not measured'
_exptl_crystal_description prism
_exptl_crystal_F_000 1968.00
_exptl_crystal_recrystallization_method 'Re-crystallisation from solvent: (acetone+CH3CN)/ether'
_exptl_crystal_size_max 0.200
_exptl_crystal_size_mid 0.040
_exptl_crystal_size_min 0.040
_refine_diff_density_max 1.89
_refine_diff_density_min -1.36
_refine_ls_extinction_method none
_refine_ls_goodness_of_fit_ref 1.126
_refine_ls_hydrogen_treatment constr
_refine_ls_number_parameters 274
_refine_ls_number_reflns 4750
_refine_ls_number_restraints 0
_refine_ls_R_factor_all 0.0849
_refine_ls_R_factor_gt 0.0705
_refine_ls_shift/su_max 0.000
_refine_ls_structure_factor_coef Fsqd
_refine_ls_weighting_details 'w = 1/[\s^2^(Fo^2^)+(0.0706P)^2^+18.6660P] where P=(Fo^2^+2Fc^2^)/3'
_refine_ls_weighting_scheme calc
_refine_ls_wR_factor_gt 0.1592
_refine_ls_wR_factor_ref 0.1680
_reflns_Friedel_coverage 0.000
_reflns_number_gt 3956
_reflns_number_total 4750
_reflns_threshold_expression F^2^>2.0\s(F^2^)
_cod_data_source_file c8dt01208c2.cif
_cod_data_source_block 5
_cod_original_cell_volume 4026.8(12)
_cod_database_code 7046216

loop_
_space_group_symop_id
_space_group_symop_operation_xyz
1 +X,+Y,+Z
2 1/2+X,1/2-Y,1/2-Z
3 -X,1/2+Y,-Z
4 1/2-X,-Y,1/2+Z
5 -X,-Y,-Z
6 -1/2-X,-1/2+Y,-1/2+Z
7 +X,-1/2-Y,+Z
8 -1/2+X,+Y,-1/2-Z

loop_
_atom_site_label
_atom_site_type_symbol
_atom_site_fract_x
_atom_site_fract_y
_atom_site_fract_z
_atom_site_U_iso_or_equiv
_atom_site_adp_type
_atom_site_occupancy
_atom_site_site_symmetry_order
_atom_site_calc_flag
_atom_site_refinement_flags_posn
_atom_site_refinement_flags_adp
_atom_site_refinement_flags_occupancy
Ru1 Ru 0.17962(2) 0.13907(2) 0.41265(3) 0.01437(15) Uani 1 1 d . . .
F1 F 0.0868(3) 0.2500 0.2078(4) 0.0374(12) Uani 1 2 d S T P
F2 F -0.0252(4) 0.2500 0.1151(6) 0.071(2) Uani 1 2 d S T P
F3 F 0.0871(3) 0.1843(2) 0.0687(3) 0.0554(13) Uani 1 1 d . . .
F4 F 0.0226(4) 0.2500 0.5768(7) 0.076(3) Uani 1 2 d S T P
F5 F -0.0964(6) 0.2500 0.6650(6) 0.110(3) Uani 1 2 d S T P
F6 F -0.0862(5) 0.1924(7) 0.5343(8) 0.233(7) Uani 1 1 d . . .
O1 O 0.0113(2) 0.1717(2) 0.3673(3) 0.0286(9) Uani 1 1 d . . .
N1 N 0.0788(3) 0.1679(2) 0.3889(3) 0.0195(9) Uani 1 1 d . . .
N2 N 0.1363(3) 0.0619(2) 0.5125(3) 0.0207(9) Uani 1 1 d . . .
N3 N 0.1587(3) -0.0127(3) 0.5094(3) 0.0233(10) Uani 1 1 d . . .
N4 N 0.2911(3) 0.0858(2) 0.4301(3) 0.0180(9) Uani 1 1 d . . .
N5 N 0.2949(3) 0.0069(2) 0.4343(3) 0.0208(10) Uani 1 1 d . . .
N6 N 0.1623(3) 0.0546(2) 0.3100(3) 0.0190(9) Uani 1 1 d . . .
N7 N 0.1742(3) -0.0198(3) 0.3346(3) 0.0232(10) Uani 1 1 d . . .
N8 N 0.2362(3) 0.2110(2) 0.3168(3) 0.0171(9) Uani 1 1 d . . .
N9 N 0.2124(3) 0.2113(2) 0.5202(3) 0.0169(9) Uani 1 1 d . . .
C1 C 0.0843(3) 0.0704(3) 0.5856(4) 0.0235(12) Uani 1 1 d . . .
H1 H 0.0585 0.1169 0.6034 0.028 Uiso 1 1 calc R U .
C2 C 0.0743(4) 0.0005(4) 0.6308(5) 0.0344(15) Uani 1 1 d . . .
H2 H 0.0418 -0.0100 0.6850 0.041 Uiso 1 1 calc R U .
C3 C 0.1212(4) -0.0499(4) 0.5809(4) 0.0302(14) Uani 1 1 d . . .
H3 H 0.1266 -0.1029 0.5945 0.036 Uiso 1 1 calc R U .
C4 C 0.3675(3) 0.1119(3) 0.4295(4) 0.0238(12) Uani 1 1 d . . .
H4 H 0.3826 0.1644 0.4272 0.029 Uiso 1 1 calc R U .
C5 C 0.4216(4) 0.0512(4) 0.4326(4) 0.0299(13) Uani 1 1 d . . .
H5 H 0.4797 0.0536 0.4326 0.036 Uiso 1 1 calc R U .
C6 C 0.3735(3) -0.0136(4) 0.4358(4) 0.0271(13) Uani 1 1 d . . .
H6 H 0.3931 -0.0648 0.4385 0.033 Uiso 1 1 calc R U .
C7 C 0.1295(3) 0.0556(3) 0.2232(4) 0.0240(12) Uani 1 1 d . . .
H7 H 0.1147 0.1003 0.1889 0.029 Uiso 1 1 calc R U .
C8 C 0.1202(4) -0.0190(3) 0.1911(4) 0.0300(13) Uani 1 1 d . . .
H8 H 0.0991 -0.0352 0.1317 0.036 Uiso 1 1 calc R U .
C9 C 0.1481(4) -0.0642(3) 0.2635(4) 0.0275(13) Uani 1 1 d . . .
H9 H 0.1488 -0.1186 0.2634 0.033 Uiso 1 1 calc R U .
C10 C 0.2790(4) 0.1876(3) 0.2408(4) 0.0245(12) Uani 1 1 d . . .
H10 H 0.2881 0.1357 0.2237 0.029 Uiso 1 1 calc R U .
C11 C 0.3075(5) 0.2500 0.1915(6) 0.0280(18) Uani 1 2 d S T P
H11 H 0.3399 0.2500 0.1356 0.034 Uiso 1 2 calc R U P
C12 C 0.2422(3) 0.1877(3) 0.6051(4) 0.0213(11) Uani 1 1 d . . .
H12 H 0.2486 0.1357 0.6236 0.026 Uiso 1 1 calc R U .
C13 C 0.2617(5) 0.2500 0.6603(6) 0.0284(18) Uani 1 2 d S T P
H13 H 0.2837 0.2500 0.7225 0.034 Uiso 1 2 calc R U P
B1 B 0.2148(4) -0.0403(4) 0.4295(5) 0.0219(13) Uani 1 1 d . . .
H1A H 0.2258 -0.0965 0.4344 0.026 Uiso 1 1 calc R U .
B2 B 0.0596(7) 0.2500 0.1146(8) 0.033(2) Uani 1 2 d S T P
B3 B -0.0607(6) 0.2500 0.5828(7) 0.030(2) Uani 1 2 d S T P

loop_
_atom_site_aniso_label
_atom_site_aniso_U_11
_atom_site_aniso_U_22
_atom_site_aniso_U_33
_atom_site_aniso_U_23
_atom_site_aniso_U_13
_atom_site_aniso_U_12
Ru1 0.0166(2) 0.0114(2) 0.0151(2) 0.00010(15) -0.00040(15) -0.00010(15)
F1 0.039(3) 0.046(3) 0.027(3) 0.000 -0.009(2) 0.000
F2 0.041(4) 0.037(3) 0.135(7) 0.000 -0.045(4) 0.000
F3 0.095(4) 0.040(2) 0.031(2) -0.0078(18) -0.013(2) 0.021(2)
F4 0.029(3) 0.036(3) 0.163(9) 0.000 -0.018(4) 0.000
F5 0.127(8) 0.170(10) 0.034(4) 0.000 0.022(5) 0.000
F6 0.101(5) 0.344(15) 0.254(11) -0.234(11) 0.088(7) -0.132(7)
O1 0.0187(19) 0.028(2) 0.040(3) 0.0008(19) -0.0055(18) 0.0012(17)
N1 0.024(2) 0.014(2) 0.020(2) -0.0016(18) 0.0009(18) 0.0001(19)
N2 0.027(2) 0.014(2) 0.020(2) 0.0036(17) 0.0007(19) -0.0018(19)
N3 0.032(3) 0.014(2) 0.024(2) 0.0005(18) -0.003(2) -0.004(2)
N4 0.021(2) 0.015(2) 0.017(2) -0.0010(17) -0.0023(17) -0.0016(18)
N5 0.025(2) 0.013(2) 0.025(2) -0.0021(18) -0.0023(19) 0.0020(19)
N6 0.024(2) 0.015(2) 0.018(2) -0.0031(17) -0.0023(18) -0.0031(18)
N7 0.030(3) 0.013(2) 0.027(3) -0.0051(19) 0.001(2) -0.0025(19)
N8 0.022(2) 0.012(2) 0.018(2) -0.0051(17) 0.0048(17) 0.0015(17)
N9 0.024(2) 0.014(2) 0.012(2) 0.0016(16) 0.0002(17) -0.0031(18)
C1 0.026(3) 0.022(3) 0.023(3) 0.001(2) 0.005(2) -0.003(2)
C2 0.041(4) 0.034(3) 0.028(3) 0.006(3) 0.009(3) -0.008(3)
C3 0.034(3) 0.025(3) 0.031(3) 0.013(3) 0.003(3) -0.006(3)
C4 0.024(3) 0.028(3) 0.019(3) 0.003(2) 0.001(2) -0.004(2)
C5 0.022(3) 0.034(3) 0.034(3) 0.001(3) 0.001(2) 0.002(3)
C6 0.026(3) 0.028(3) 0.028(3) 0.001(2) -0.005(2) 0.010(3)
C7 0.031(3) 0.022(3) 0.019(3) -0.004(2) -0.006(2) 0.003(2)
C8 0.039(3) 0.027(3) 0.024(3) -0.008(2) -0.003(3) -0.003(3)
C9 0.032(3) 0.024(3) 0.027(3) -0.010(2) 0.000(2) -0.003(2)
C10 0.032(3) 0.020(3) 0.021(3) -0.001(2) 0.006(2) 0.002(2)
C11 0.036(5) 0.031(4) 0.017(4) 0.000 0.009(3) 0.000
C12 0.029(3) 0.020(3) 0.015(3) 0.003(2) -0.004(2) 0.002(2)
C13 0.032(4) 0.029(4) 0.024(4) 0.000 -0.004(3) 0.000
B1 0.025(3) 0.014(3) 0.027(3) 0.000(2) 0.001(3) 0.000(3)
B2 0.042(6) 0.019(4) 0.036(6) 0.000 -0.021(5) 0.000
B3 0.032(5) 0.040(6) 0.019(5) 0.000 0.000(4) 0.000

loop_
_atom_type_symbol
_atom_type_description
_atom_type_scat_dispersion_real
_atom_type_scat_dispersion_imag
_atom_type_scat_source
C C 0.0033 0.0016
;
International Tables for Crystallography
(Vol. C, Tables 4.2.6.8 and 6.1.1.4)
;
H H 0.0000 0.0000
;
International Tables for Crystallography
(Vol. C, Table 6.1.1.4)
;
F F 0.0171 0.0103
;
International Tables for Crystallography
(Vol. C, Tables 4.2.6.8 and 6.1.1.4)
;
N N 0.0061 0.0033
;
International Tables for Crystallography
(Vol. C, Tables 4.2.6.8 and 6.1.1.4)
;
O O 0.0106 0.0060
;
International Tables for Crystallography
(Vol. C, Tables 4.2.6.8 and 6.1.1.4)
;
Ru Ru -1.2594 0.8363
;
International Tables for Crystallography
(Vol. C, Tables 4.2.6.8 and 6.1.1.4)
;
B B 0.0013 0.0007
;
International Tables for Crystallography
(Vol. C, Tables 4.2.6.8 and 6.1.1.4)
;

loop_
_geom_angle_atom_site_label_1
_geom_angle_atom_site_label_2
_geom_angle_atom_site_label_3
_geom_angle
_geom_angle_site_symmetry_1
_geom_angle_site_symmetry_3
N1 Ru1 N9 102.20(19) . .
N1 Ru1 N4 169.21(19) . .
N9 Ru1 N4 87.58(17) . .
N1 Ru1 N8 96.91(19) . .
N9 Ru1 N8 89.68(16) . .
N4 Ru1 N8 87.56(17) . .
N1 Ru1 N2 89.75(19) . .
N9 Ru1 N2 89.16(17) . .
N4 Ru1 N2 85.83(18) . .
N8 Ru1 N2 173.33(17) . .
N1 Ru1 N6 86.68(19) . .
N9 Ru1 N6 170.69(17) . .
N4 Ru1 N6 83.35(17) . .
N8 Ru1 N6 92.02(17) . .
N2 Ru1 N6 88.09(18) . .
O1 N1 Ru1 166.2(4) . .
C1 N2 N3 107.5(4) . .
C1 N2 Ru1 131.7(4) . .
N3 N2 Ru1 120.7(4) . .
C3 N3 N2 108.4(5) . .
C3 N3 B1 132.3(5) . .
N2 N3 B1 119.2(4) . .
C4 N4 N5 107.4(5) . .
C4 N4 Ru1 132.5(4) . .
N5 N4 Ru1 119.7(3) . .
C6 N5 N4 108.3(5) . .
C6 N5 B1 132.2(5) . .
N4 N5 B1 119.4(4) . .
C7 N6 N7 107.7(4) . .
C7 N6 Ru1 133.0(4) . .
N7 N6 Ru1 118.6(3) . .
C9 N7 N6 108.5(5) . .
C9 N7 B1 131.0(5) . .
N6 N7 B1 120.5(4) . .
C10 N8 N8 107.7(3) . 7_565
C10 N8 Ru1 124.8(3) . .
N8 N8 Ru1 127.47(11) 7_565 .
N9 N9 C12 107.7(3) 7_565 .
N9 N9 Ru1 128.06(12) 7_565 .
C12 N9 Ru1 124.2(3) . .
N2 C1 C2 109.3(5) . .
N2 C1 H1 125.3 . .
C2 C1 H1 125.3 . .
C3 C2 C1 105.3(5) . .
C3 C2 H2 127.3 . .
C1 C2 H2 127.3 . .
N3 C3 C2 109.4(5) . .
N3 C3 H3 125.3 . .
C2 C3 H3 125.3 . .
N4 C4 C5 109.8(5) . .
N4 C4 H4 125.1 . .
C5 C4 H4 125.1 . .
C6 C5 C4 105.4(5) . .
C6 C5 H5 127.3 . .
C4 C5 H5 127.3 . .
N5 C6 C5 109.1(5) . .
N5 C6 H6 125.4 . .
C5 C6 H6 125.4 . .
N6 C7 C8 109.4(5) . .
N6 C7 H7 125.3 . .
C8 C7 H7 125.3 . .
C9 C8 C7 105.1(5) . .
C9 C8 H8 127.4 . .
C7 C8 H8 127.4 . .
N7 C9 C8 109.4(5) . .
N7 C9 H9 125.3 . .
C8 C9 H9 125.3 . .
N8 C10 C11 109.9(5) . .
N8 C10 H10 125.1 . .
C11 C10 H10 125.1 . .
C10 C11 C10 104.9(7) . 7_565
C10 C11 H11 127.6 . .
C10 C11 H11 127.6 7_565 .
N9 C12 C13 110.1(5) . .
N9 C12 H12 125.0 . .
C13 C12 H12 125.0 . .
C12 C13 C12 104.5(7) 7_565 .
C12 C13 H13 127.7 7_565 .
C12 C13 H13 127.7 . .
N3 B1 N7 108.1(5) . .
N3 B1 N5 107.9(5) . .
N7 B1 N5 106.2(4) . .
N3 B1 H1A 111.5 . .
N7 B1 H1A 111.5 . .
N5 B1 H1A 111.5 . .
F2 B2 F1 108.3(9) . .
F2 B2 F3 109.0(5) . 7_565
F1 B2 F3 109.8(5) . 7_565
F2 B2 F3 109.0(5) . .
F1 B2 F3 109.8(5) . .
F3 B2 F3 111.0(9) 7_565 .
F6 B3 F6 103.0(15) 7_565 .
F6 B3 F5 109.3(8) 7_565 .
F6 B3 F5 109.3(8) . .
F6 B3 F4 106.9(7) 7_565 .
F6 B3 F4 106.9(7) . .
F5 B3 F4 120.2(10) . .

loop_
_geom_bond_atom_site_label_1
_geom_bond_atom_site_label_2
_geom_bond_distance
_geom_bond_site_symmetry_2
Ru1 N1 1.754(5) .
Ru1 N9 2.045(4) .
Ru1 N4 2.060(4) .
Ru1 N8 2.064(4) .
Ru1 N2 2.074(4) .
Ru1 N6 2.087(4) .
F1 B2 1.389(11) .
F2 B2 1.385(12) .
F3 B2 1.392(8) .
F4 B3 1.364(12) .
F5 B3 1.298(12) .
F6 B3 1.287(9) .
O1 N1 1.147(6) .
N2 C1 1.344(7) .
N2 N3 1.354(6) .
N3 C3 1.348(7) .
N3 B1 1.530(8) .
N4 C4 1.328(7) .
N4 N5 1.380(6) .
N5 C6 1.332(7) .
N5 B1 1.549(8) .
N6 C7 1.337(7) .
N6 N7 1.359(6) .
N7 C9 1.338(7) .
N7 B1 1.537(8) .
N8 C10 1.345(7) .
N8 N8 1.362(8) 7_565
N9 N9 1.352(8) 7_565
N9 C12 1.357(6) .
C1 C2 1.387(8) .
C1 H1 0.9500 .
C2 C3 1.362(9) .
C2 H2 0.9500 .
C3 H3 0.9500 .
C4 C5 1.381(8) .
C4 H4 0.9500 .
C5 C6 1.379(9) .
C5 H5 0.9500 .
C6 H6 0.9500 .
C7 C8 1.387(8) .
C7 H7 0.9500 .
C8 C9 1.369(9) .
C8 H8 0.9500 .
C9 H9 0.9500 .
C10 C11 1.375(7) .
C10 H10 0.9500 .
C11 C10 1.375(7) 7_565
C11 H11 0.9500 .
C12 C13 1.376(7) .
C12 H12 0.9500 .
C13 C12 1.376(7) 7_565
C13 H13 0.9500 .
B1 H1A 1.0000 .
B2 F3 1.392(8) 7_565
B3 F6 1.286(9) 7_565

loop_
_geom_torsion_atom_site_label_1
_geom_torsion_atom_site_label_2
_geom_torsion_atom_site_label_3
_geom_torsion_atom_site_label_4
_geom_torsion
_geom_torsion_site_symmetry_1
_geom_torsion_site_symmetry_4
N9 Ru1 N1 O1 -152.9(18) . .
N4 Ru1 N1 O1 2(3) . .
N8 Ru1 N1 O1 115.9(18) . .
N2 Ru1 N1 O1 -63.8(18) . .
N6 Ru1 N1 O1 24.3(18) . .
C1 N2 N3 C3 -0.6(6) . .
Ru1 N2 N3 C3 -179.1(4) . .
C1 N2 N3 B1 176.9(5) . .
Ru1 N2 N3 B1 -1.6(6) . .
C4 N4 N5 C6 -0.3(6) . .
Ru1 N4 N5 C6 173.6(4) . .
C4 N4 N5 B1 -176.1(5) . .
Ru1 N4 N5 B1 -2.2(6) . .
C7 N6 N7 C9 -0.5(6) . .
Ru1 N6 N7 C9 170.8(4) . .
C7 N6 N7 B1 177.4(5) . .
Ru1 N6 N7 B1 -11.3(6) . .
N3 N2 C1 C2 1.0(7) . .
Ru1 N2 C1 C2 179.3(4) . .
N2 C1 C2 C3 -1.0(7) . .
N2 N3 C3 C2 0.0(7) . .
B1 N3 C3 C2 -177.1(6) . .
C1 C2 C3 N3 0.6(7) . .
N5 N4 C4 C5 0.4(6) . .
Ru1 N4 C4 C5 -172.4(4) . .
N4 C4 C5 C6 -0.3(7) . .
N4 N5 C6 C5 0.1(6) . .
B1 N5 C6 C5 175.1(6) . .
C4 C5 C6 N5 0.1(7) . .
N7 N6 C7 C8 -0.2(6) . .
Ru1 N6 C7 C8 -169.7(4) . .
N6 C7 C8 C9 0.8(7) . .
N6 N7 C9 C8 1.1(7) . .
B1 N7 C9 C8 -176.6(5) . .
C7 C8 C9 N7 -1.1(7) . .
N8 N8 C10 C11 0.5(6) 7_565 .
Ru1 N8 C10 C11 179.3(5) . .
N8 C10 C11 C10 -0.8(9) . 7_565
N9 N9 C12 C13 -0.1(6) 7_565 .
Ru1 N9 C12 C13 177.4(5) . .
N9 C12 C13 C12 0.1(9) . 7_565
C3 N3 B1 N7 120.8(6) . .
N2 N3 B1 N7 -56.0(6) . .
C3 N3 B1 N5 -124.7(6) . .
N2 N3 B1 N5 58.5(6) . .
C9 N7 B1 N3 -118.3(6) . .
N6 N7 B1 N3 64.3(6) . .
C9 N7 B1 N5 126.1(6) . .
N6 N7 B1 N5 -51.3(6) . .
C6 N5 B1 N3 129.0(6) . .
N4 N5 B1 N3 -56.3(6) . .
C6 N5 B1 N7 -115.2(6) . .
N4 N5 B1 N7 59.4(6) . .
